data_4077360
loop_
_publ_author_name
'Brookings, Daniel C.'
'Harrison, Stephen A.'
'Whitby, Richard J.'
'Crombie, Barry'
'Jones, Ray V. H.'

_publ_section_title
;
 Induction of Planar Chirality in Formation of
 (\h5:\h1-1-(1-Cyclohexyl-2-(diphenylphosphino)ethyl)indenyl)carbonylrhodium
 and (\h5:\h1-1-(2-Phenyl-2-
 (diphenylphosphino)ethyl)indenyl)carbonylrhodium
;
_journal_issue 22
_journal_name_full Organometallics
_journal_page_first 4574
_journal_paper_doi 10.1021/om010367s
_journal_volume 20
_journal_year 2001
_chemical_formula_sum 'C30 H24 O P Rh'
_chemical_formula_weight 534.37
_chemical_name_systematic
;
  (eta5:eta1-1-(2-phenyl-2-diphenylphosphinoethyl)indenyl)(carbonyl)rhodium
;
_space_group_IT_number 4
_symmetry_cell_setting monoclinic
_symmetry_space_group_name_Hall 'P 2yb'
_symmetry_space_group_name_H-M 'P 1 21 1'
_atom_sites_solution_hydrogens geom
_atom_sites_solution_primary direct
_atom_sites_solution_secondary difmap
_audit_conform_dict_location ftp://ftp.iucr.org/cifdics/cif_core.dic
_audit_conform_dict_name cif_core.dic
_audit_conform_dict_version 2.1
_audit_creation_date 2001-07-23T17:40:36-00:00
_audit_creation_method 'WinGX routine CIF_UPDATE'
_cell_angle_alpha 90
_cell_angle_beta 92.68
_cell_angle_gamma 90
_cell_formula_units_Z 4
_cell_length_a 8.6414(2)
_cell_length_b 24.6807(5)
_cell_length_c 11.1050(3)
_cell_measurement_reflns_used 31633
_cell_measurement_temperature 150(2)
_cell_measurement_theta_max 27.5
_cell_measurement_theta_min 2.47
_cell_volume 2365.84(10)
_computing_cell_refinement 'DENZO, COLLECT'
_computing_data_reduction 'DENZO, COLLECT'
_computing_molecular_graphics 'CAMERON (Watkin, Pearce 1995)'
_computing_structure_refinement 'SHELXL-97 (Sheldrick, 1997)'
_computing_structure_solution 'SHELXS-97 (Sheldrick, 1990)'
_diffrn_ambient_temperature 150(2)
_diffrn_measured_fraction_theta_full 0.978
_diffrn_measured_fraction_theta_max 0.978
_diffrn_measurement_device_type 'Nonius KappaCCD Area Detector'
_diffrn_measurement_method 'Phi and Omega scans to fill Ewald Sphere''
_diffrn_radiation_monochromator graphite
_diffrn_radiation_type MoK\a
_diffrn_radiation_wavelength 0.71073
_diffrn_reflns_av_R_equivalents 0.0549
_diffrn_reflns_av_unetI/netI 0.0557
_diffrn_reflns_limit_h_max 11
_diffrn_reflns_limit_h_min -11
_diffrn_reflns_limit_k_max 31
_diffrn_reflns_limit_k_min -30
_diffrn_reflns_limit_l_max 14
_diffrn_reflns_limit_l_min -14
_diffrn_reflns_number 31633
_diffrn_reflns_theta_full 27.5
_diffrn_reflns_theta_max 27.5
_diffrn_reflns_theta_min 2.47
_exptl_absorpt_coefficient_mu 0.81
_exptl_absorpt_correction_T_max 0.8231
_exptl_absorpt_correction_T_min 0.7376
_exptl_absorpt_correction_type multi-scan
_exptl_crystal_colour red
_exptl_crystal_density_diffrn 1.5
_exptl_crystal_density_method 'not measured'
_exptl_crystal_description block
_exptl_crystal_F_000 1088
_exptl_crystal_size_max 0.4
_exptl_crystal_size_mid 0.3
_exptl_crystal_size_min 0.25
_refine_diff_density_max 2.55
_refine_diff_density_min -0.755
_refine_diff_density_rms 0.116
_refine_ls_abs_structure_details 'Flack H D (1983) [Acta Cryst. A39, 876-881], 4917 Friedel pairs''
_refine_ls_abs_structure_Flack -0.03(3)
_refine_ls_extinction_method none
_refine_ls_goodness_of_fit_ref 1.083
_refine_ls_hydrogen_treatment mixed
_refine_ls_matrix_type full
_refine_ls_number_parameters 595
_refine_ls_number_reflns 10359
_refine_ls_number_restraints 1
_refine_ls_restrained_S_all 1.083
_refine_ls_R_factor_all 0.0513
_refine_ls_R_factor_gt 0.0444
_refine_ls_shift/su_max 0.001
_refine_ls_shift/su_mean 0
_refine_ls_structure_factor_coef Fsqd
_refine_ls_weighting_details 'calc w=1/[\s^2^(Fo^2^)+(0.0402P)^2^+4.7257P] where P=(Fo^2^+2Fc^2^)/3''
_refine_ls_weighting_scheme calc
_refine_ls_wR_factor_gt 0.0995
_refine_ls_wR_factor_ref 0.1023
_reflns_number_gt 9443
_reflns_number_total 10359
_reflns_threshold_expression >2sigma(I)
_cod_data_source_file om010367s.cif
_cod_data_source_block complex10
_cod_depositor_comments
;
The following automatic conversions were performed:

'_symmetry_cell_setting' value 'Monoclinic' changed to 'monoclinic'
according to /home/saulius/struct/CIF-dictionaries/cif_core.dic
dictionary named 'cif_core.dic' version 2.4.2 from 2011-04-26.

Automatic conversion script
Id: cif_fix_values 1715 2011-07-08 13:25:40Z adriana 
;
_cod_original_sg_symbol_H-M P2(1)
_cod_database_code 4077360

loop_
_symmetry_equiv_pos_as_xyz
'x, y, z'
'-x, y+1/2, -z'

loop_
_atom_site_label
_atom_site_type_symbol
_atom_site_fract_x
_atom_site_fract_y
_atom_site_fract_z
_atom_site_U_iso_or_equiv
_atom_site_adp_type
_atom_site_occupancy
_atom_site_symmetry_multiplicity
_atom_site_calc_flag
_atom_site_refinement_flags
C1 C 0.5295(6) 0.3464(2) 0.2165(4) 0.0181(11) Uani 1 1 d .
C2 C 0.4820(6) 0.2980(2) 0.1553(4) 0.0203(11) Uani 1 1 d .
H2 H 0.3781 0.2872 0.1371 0.024 Uiso 1 1 calc R
C3 C 0.6161(6) 0.2688(2) 0.1263(4) 0.0219(12) Uani 1 1 d .
H3 H 0.6172 0.2328 0.0958 0.026 Uiso 1 1 calc R
C4 C 0.7494(7) 0.3019(2) 0.1501(4) 0.0193(11) Uani 1 1 d .
C5 C 0.6961(6) 0.3513(2) 0.2048(4) 0.0172(10) Uani 1 1 d .
C6 C 0.8047(6) 0.3925(2) 0.2344(5) 0.0238(12) Uani 1 1 d .
H6 H 0.7727 0.4246 0.2733 0.029 Uiso 1 1 calc R
C7 C 0.9554(6) 0.3860(2) 0.2070(5) 0.0240(11) Uani 1 1 d .
H7 H 1.0268 0.4146 0.2243 0.029 Uiso 1 1 calc R
C8 C 1.0081(7) 0.3382(2) 0.1536(5) 0.0275(12) Uani 1 1 d .
H8 H 1.1137 0.3349 0.1345 0.033 Uiso 1 1 calc R
C9 C 0.9071(6) 0.2961(2) 0.1290(5) 0.0227(12) Uani 1 1 d .
H9 H 0.9443 0.263 0.0976 0.027 Uiso 1 1 calc R
C10 C 0.4274(6) 0.3863(2) 0.2763(4) 0.0183(10) Uani 1 1 d .
H10A H 0.3195 0.3727 0.2726 0.022 Uiso 1 1 calc R
H10B H 0.4289 0.4212 0.2323 0.022 Uiso 1 1 calc R
C11 C 0.4819(6) 0.3957(2) 0.4105(4) 0.0195(11) Uani 1 1 d .
H11 H 0.5879 0.4118 0.4086 0.023 Uiso 1 1 calc R
C12 C 0.3851(6) 0.4362(2) 0.4766(4) 0.0183(11) Uani 1 1 d .
C13 C 0.4567(7) 0.4817(2) 0.5267(5) 0.0292(13) Uani 1 1 d .
H13 H 0.5649 0.4867 0.5198 0.035 Uiso 1 1 calc R
C14 C 0.2287(7) 0.4304(2) 0.4856(5) 0.0275(13) Uani 1 1 d .
H14 H 0.1775 0.4003 0.4481 0.033 Uiso 1 1 calc R
C15 C 0.6142(6) 0.3355(2) 0.6223(4) 0.0180(11) Uani 1 1 d .
C16 C 0.7034(7) 0.3805(2) 0.6488(5) 0.0277(12) Uani 1 1 d .
H16 H 0.7064 0.4092 0.592 0.033 Uiso 1 1 calc R
C17 C 0.3151(6) 0.3054(2) 0.5180(5) 0.0197(11) Uani 1 1 d .
C18 C 0.2554(6) 0.3160(2) 0.6313(5) 0.0250(12) Uani 1 1 d .
H18 H 0.3204 0.3315 0.6936 0.03 Uiso 1 1 calc R
C19 C 0.1037(7) 0.3043(3) 0.6525(6) 0.0334(14) Uani 1 1 d .
H19 H 0.0654 0.3108 0.7299 0.04 Uiso 1 1 calc R
C20 C 0.0055(6) 0.2827(3) 0.5617(5) 0.0304(12) Uani 1 1 d .
H20 H -0.0995 0.2749 0.5767 0.037 Uiso 1 1 calc R
C21 C 0.0630(6) 0.2728(3) 0.4486(5) 0.0272(12) Uani 1 1 d .
H21 H -0.0038 0.2592 0.3854 0.033 Uiso 1 1 calc R
C22 C 0.2164(5) 0.2828(2) 0.4280(4) 0.0195(10) Uani 1 1 d .
H22 H 0.2557 0.2742 0.3518 0.023 Uiso 1 1 calc R
C23 C 0.6537(6) 0.2155(2) 0.4135(5) 0.0241(12) Uani 1 1 d .
C24 C 0.3698(6) 0.0835(2) 0.7215(4) 0.0175(10) Uani 1 1 d .
C25 C 0.4137(6) 0.1313(2) 0.6585(4) 0.0212(12) Uani 1 1 d .
H25 H 0.5161 0.1408 0.6389 0.025 Uiso 1 1 calc R
C26 C 0.2797(6) 0.1616(2) 0.6307(4) 0.0223(12) Uani 1 1 d .
H26 H 0.2772 0.1978 0.6013 0.027 Uiso 1 1 calc R
C27 C 0.1457(6) 0.1289(2) 0.6542(4) 0.0186(11) Uani 1 1 d .
C28 C -0.0132(6) 0.1361(2) 0.6293(5) 0.0235(12) Uani 1 1 d .
H28 H -0.0513 0.1691 0.5951 0.028 Uiso 1 1 calc R
C29 C -0.1138(6) 0.0947(2) 0.6549(5) 0.0263(12) Uani 1 1 d .
H29 H -0.221 0.0984 0.6336 0.032 Uiso 1 1 calc R
C30 C -0.0593(7) 0.0471(2) 0.7122(5) 0.0276(12) Uani 1 1 d .
H30 H -0.1313 0.0197 0.7313 0.033 Uiso 1 1 calc R
C31 C 0.0951(6) 0.0393(2) 0.7411(5) 0.0226(12) Uani 1 1 d .
H31 H 0.1297 0.0071 0.7808 0.027 Uiso 1 1 calc R
C32 C 0.2032(6) 0.0804(2) 0.7104(4) 0.0196(11) Uani 1 1 d .
C33 C 0.4773(6) 0.0422(2) 0.7807(4) 0.0198(11) Uani 1 1 d .
H33A H 0.5859 0.0541 0.7733 0.024 Uiso 1 1 calc R
H33B H 0.4642 0.0071 0.7383 0.024 Uiso 1 1 calc R
C34 C 0.4454(6) 0.0343(2) 0.9159(4) 0.0185(10) Uani 1 1 d .
H34 H 0.3398 0.0179 0.9177 0.022 Uiso 1 1 calc R
C35 C 0.5548(7) -0.0063(2) 0.9773(5) 0.0218(12) Uani 1 1 d .
C36 C 0.7156(6) 0.0003(2) 0.9790(5) 0.0238(11) Uani 1 1 d .
H36 H 0.7586 0.0319 0.9451 0.029 Uiso 1 1 calc R
C37 C 0.8138(8) -0.0395(3) 1.0304(6) 0.0353(15) Uani 1 1 d .
H37 H 0.9228 -0.0342 1.0327 0.042 Uiso 1 1 calc R
C38 C 0.3440(6) 0.0951(2) 1.1291(4) 0.0174(10) Uani 1 1 d .
C39 C 0.3495(7) 0.1385(2) 1.2101(5) 0.0269(13) Uani 1 1 d .
H39 H 0.4005 0.171 1.1894 0.032 Uiso 1 1 calc R
C40 C 0.2065(7) 0.0875(3) 1.3515(5) 0.0301(13) Uani 1 1 d .
H40 H 0.1597 0.0847 1.4269 0.036 Uiso 1 1 calc R
C41 C 0.2001(8) 0.0446(2) 1.2722(5) 0.0335(14) Uani 1 1 d .
H41 H 0.1492 0.0121 1.2934 0.04 Uiso 1 1 calc R
C42 C 0.2673(7) 0.0483(2) 1.1619(5) 0.0284(12) Uani 1 1 d .
H42 H 0.2608 0.0185 1.1079 0.034 Uiso 1 1 calc R
C43 C 0.6275(6) 0.1246(2) 1.0202(5) 0.0193(11) Uani 1 1 d .
C44 C 0.7138(6) 0.1470(2) 0.9297(4) 0.0203(10) Uani 1 1 d .
H44 H 0.6643 0.1552 0.8537 0.024 Uiso 1 1 calc R
C45 C 0.8703(6) 0.1574(3) 0.9487(5) 0.0281(12) Uani 1 1 d .
H45 H 0.9286 0.1712 0.885 0.034 Uiso 1 1 calc R
C46 C 0.9421(6) 0.1477(3) 1.0615(5) 0.0320(13) Uani 1 1 d .
H46 H 1.0495 0.1548 1.0752 0.038 Uiso 1 1 calc R
C47 C 0.8564(8) 0.1276(3) 1.1530(6) 0.0385(16) Uani 1 1 d .
H47 H 0.9046 0.1224 1.2308 0.046 Uiso 1 1 calc R
C48 C 0.2584(6) 0.2140(2) 0.9139(5) 0.0247(12) Uani 1 1 d .
C49 C 0.7012(7) 0.1148(2) 1.1337(5) 0.0277(12) Uani 1 1 d .
H49 H 0.6448 0.0996 1.1968 0.033 Uiso 1 1 calc R
C50 C 0.2809(8) 0.1345(3) 1.3208(5) 0.0343(15) Uani 1 1 d .
H50 H 0.2856 0.1642 1.3752 0.041 Uiso 1 1 calc R
C51 C 0.7538(8) -0.0859(3) 1.0774(6) 0.0392(16) Uani 1 1 d .
H51 H 0.821 -0.1129 1.1113 0.047 Uiso 1 1 calc R
C52 C 0.5953(8) -0.0933(3) 1.0751(6) 0.0360(15) Uani 1 1 d .
H52 H 0.553 -0.1254 1.1072 0.043 Uiso 1 1 calc R
C53 C 0.4975(6) -0.0533(2) 1.0254(5) 0.0242(12) Uani 1 1 d .
H53 H 0.3886 -0.0586 1.0247 0.029 Uiso 1 1 calc R
C54 C 0.3716(10) 0.5201(3) 0.5870(7) 0.050(2) Uani 1 1 d .
H54 H 0.4218 0.5514 0.6198 0.06 Uiso 1 1 calc R
C55 C 0.2179(9) 0.5132(3) 0.5994(6) 0.0465(18) Uani 1 1 d .
H55 H 0.1611 0.5391 0.6425 0.056 Uiso 1 1 calc R
C56 C 0.1427(8) 0.4680(3) 0.5490(6) 0.0388(16) Uani 1 1 d .
H56 H 0.0348 0.4629 0.5575 0.047 Uiso 1 1 calc R
C57 C 0.7894(7) 0.3846(3) 0.7578(5) 0.0309(13) Uani 1 1 d .
H57 H 0.8502 0.4161 0.774 0.037 Uiso 1 1 calc R
C58 C 0.7878(7) 0.3443(3) 0.8413(5) 0.0304(13) Uani 1 1 d .
H58 H 0.8451 0.3478 0.916 0.036 Uiso 1 1 calc R
C59 C 0.7002(7) 0.2975(3) 0.8154(5) 0.0334(14) Uani 1 1 d .
H59 H 0.6995 0.2687 0.8722 0.04 Uiso 1 1 calc R
C60 C 0.6149(7) 0.2931(2) 0.7074(5) 0.0262(13) Uani 1 1 d .
H60 H 0.5562 0.2612 0.6904 0.031 Uiso 1 1 calc R
O1 O 0.6742(5) 0.17697(19) 0.4676(4) 0.0426(11) Uani 1 1 d .
O2 O 0.2238(6) 0.25229(19) 0.9646(5) 0.0472(13) Uani 1 1 d .
P1 P 0.42816(15) 0.10431(5) 0.98278(11) 0.0161(3) Uani 1 1 d .
P2 P 0.50885(15) 0.32571(5) 0.47808(11) 0.0158(3) Uani 1 1 d .
Rh1 Rh 0.30851(4) 0.151572(14) 0.83343(3) 0.01615(9) Uani 1 1 d .
Rh2 Rh 0.60821(4) 0.278475(15) 0.32869(3) 0.01579(9) Uani 1 1 d .

loop_
_atom_site_aniso_label
_atom_site_aniso_U_11
_atom_site_aniso_U_22
_atom_site_aniso_U_33
_atom_site_aniso_U_23
_atom_site_aniso_U_13
_atom_site_aniso_U_12
C1 0.030(3) 0.014(3) 0.011(2) 0.0024(18) -0.0016(19) 0.001(2)
C2 0.018(3) 0.027(3) 0.016(2) 0.003(2) -0.0028(18) -0.003(2)
C3 0.026(3) 0.020(3) 0.020(2) -0.003(2) 0.0017(19) -0.003(2)
C4 0.029(3) 0.017(3) 0.012(2) 0.0028(19) 0.001(2) 0.000(2)
C5 0.021(3) 0.017(3) 0.013(2) 0.0062(18) 0.0006(18) -0.003(2)
C6 0.024(3) 0.020(3) 0.027(3) 0.001(2) -0.001(2) -0.003(2)
C7 0.018(3) 0.029(3) 0.025(3) 0.004(2) -0.001(2) -0.007(2)
C8 0.027(3) 0.033(3) 0.023(3) 0.009(2) 0.003(2) 0.002(2)
C9 0.023(3) 0.026(3) 0.019(2) 0.002(2) -0.002(2) 0.004(2)
C10 0.020(3) 0.018(3) 0.017(2) 0.0034(19) -0.0008(18) 0.000(2)
C11 0.022(3) 0.018(3) 0.018(2) 0.0010(19) 0.0012(19) -0.004(2)
C12 0.026(3) 0.014(3) 0.015(2) -0.0019(18) 0.0003(19) 0.005(2)
C13 0.024(3) 0.029(3) 0.034(3) -0.010(3) -0.001(2) 0.005(2)
C14 0.037(3) 0.022(3) 0.024(3) -0.002(2) 0.000(2) 0.012(2)
C15 0.018(3) 0.022(3) 0.013(2) -0.0010(19) 0.0004(18) 0.005(2)
C16 0.032(3) 0.025(3) 0.025(3) 0.001(2) -0.005(2) -0.001(2)
C17 0.017(3) 0.017(3) 0.026(3) 0.004(2) 0.006(2) 0.000(2)
C18 0.024(3) 0.024(3) 0.027(3) -0.008(2) 0.006(2) 0.001(2)
C19 0.033(4) 0.034(4) 0.034(3) -0.006(3) 0.011(3) 0.004(3)
C20 0.018(3) 0.027(3) 0.047(3) 0.004(3) 0.006(2) 0.003(3)
C21 0.022(3) 0.027(3) 0.032(3) 0.003(3) -0.006(2) 0.002(2)
C22 0.018(2) 0.019(3) 0.021(2) 0.004(2) 0.0013(17) 0.004(2)
C23 0.022(3) 0.026(3) 0.025(3) 0.002(2) 0.005(2) 0.001(2)
C24 0.022(3) 0.019(3) 0.012(2) -0.0014(19) 0.0029(18) -0.002(2)
C25 0.023(3) 0.026(3) 0.015(2) -0.002(2) 0.007(2) -0.004(2)
C26 0.029(3) 0.028(3) 0.010(2) 0.003(2) 0.0009(18) 0.006(2)
C27 0.022(3) 0.020(3) 0.013(2) -0.0036(19) 0.0006(19) 0.002(2)
C28 0.024(3) 0.022(3) 0.024(3) -0.002(2) 0.003(2) 0.005(2)
C29 0.019(3) 0.031(3) 0.029(3) -0.004(2) -0.002(2) 0.000(2)
C30 0.031(3) 0.025(3) 0.027(3) -0.007(2) 0.002(2) -0.006(2)
C31 0.024(3) 0.023(3) 0.021(3) -0.006(2) 0.004(2) 0.001(2)
C32 0.022(3) 0.025(3) 0.013(2) -0.006(2) 0.0009(18) 0.001(2)
C33 0.027(3) 0.013(3) 0.020(2) 0.0001(19) 0.007(2) 0.004(2)
C34 0.019(3) 0.017(3) 0.020(2) 0.0000(19) 0.0040(18) 0.000(2)
C35 0.033(3) 0.016(3) 0.017(2) -0.0004(19) 0.001(2) 0.008(2)
C36 0.021(3) 0.024(3) 0.026(3) 0.003(2) 0.001(2) 0.004(2)
C37 0.028(4) 0.036(4) 0.042(4) 0.002(3) 0.001(3) 0.011(3)
C38 0.017(3) 0.018(3) 0.017(2) -0.0009(19) 0.0016(18) 0.004(2)
C39 0.032(3) 0.029(4) 0.020(3) -0.001(2) 0.001(2) -0.006(2)
C40 0.033(3) 0.041(4) 0.017(3) 0.002(2) 0.012(2) 0.005(3)
C41 0.046(4) 0.023(3) 0.033(3) 0.003(2) 0.019(3) 0.001(3)
C42 0.040(4) 0.020(3) 0.026(3) -0.006(2) 0.011(2) -0.002(2)
C43 0.020(3) 0.014(3) 0.024(3) 0.002(2) 0.000(2) 0.000(2)
C44 0.020(2) 0.020(3) 0.021(2) -0.001(2) 0.0060(17) -0.001(2)
C45 0.025(3) 0.027(3) 0.033(3) -0.001(3) 0.008(2) -0.005(3)
C46 0.018(3) 0.031(3) 0.046(3) 0.002(3) -0.002(2) -0.001(3)
C47 0.028(3) 0.048(4) 0.039(4) 0.018(3) -0.010(3) 0.003(3)
C48 0.027(3) 0.022(3) 0.024(3) 0.000(2) -0.007(2) 0.001(2)
C49 0.023(3) 0.031(3) 0.028(3) 0.010(2) -0.003(2) -0.003(2)
C50 0.050(4) 0.033(4) 0.019(3) -0.009(2) 0.003(2) 0.002(3)
C51 0.048(4) 0.033(4) 0.036(3) 0.011(3) 0.002(3) 0.018(3)
C52 0.049(4) 0.025(3) 0.034(3) 0.015(3) 0.004(3) 0.004(3)
C53 0.012(3) 0.031(3) 0.029(3) 0.005(2) 0.002(2) 0.005(2)
C54 0.058(5) 0.044(5) 0.048(4) -0.029(3) -0.011(4) 0.014(4)
C55 0.048(5) 0.046(5) 0.045(4) -0.016(3) -0.005(3) 0.019(3)
C56 0.037(4) 0.041(4) 0.039(3) -0.001(3) 0.003(3) 0.015(3)
C57 0.031(3) 0.036(4) 0.025(3) -0.001(2) -0.012(2) -0.006(3)
C58 0.034(3) 0.036(4) 0.021(3) -0.002(2) -0.003(2) 0.010(3)
C59 0.041(4) 0.038(4) 0.021(3) 0.009(2) 0.003(2) 0.010(3)
C60 0.032(3) 0.022(3) 0.024(3) 0.003(2) 0.002(2) 0.000(2)
O1 0.046(3) 0.032(3) 0.050(3) 0.021(2) 0.007(2) 0.006(2)
O2 0.048(3) 0.037(3) 0.054(3) -0.028(2) -0.012(2) 0.015(2)
P1 0.0162(6) 0.0165(7) 0.0157(6) 0.0006(5) 0.0017(5) 0.0019(5)
P2 0.0159(6) 0.0172(7) 0.0143(6) 0.0007(5) 0.0010(4) 0.0008(5)
Rh1 0.01787(19) 0.0157(2) 0.01493(17) 0.00003(15) 0.00133(13) 0.00173(16)
Rh2 0.01757(19) 0.0150(2) 0.01484(17) 0.00026(15) 0.00115(13) -0.00018(16)

loop_
_atom_type_symbol
_atom_type_description
_atom_type_scat_dispersion_real
_atom_type_scat_dispersion_imag
_atom_type_scat_source
C C 0.0033 0.0016 'International Tables Vol C Tables 4.2.6.8 and 6.1.1.4'
H H 0 0 'International Tables Vol C Tables 4.2.6.8 and 6.1.1.4'
O O 0.0106 0.006 'International Tables Vol C Tables 4.2.6.8 and 6.1.1.4'
P P 0.1023 0.0942 'International Tables Vol C Tables 4.2.6.8 and 6.1.1.4'
Rh Rh -1.1178 0.9187 'International Tables Vol C Tables 4.2.6.8 and 6.1.1.4'

loop_
_geom_angle_atom_site_label_1
_geom_angle_atom_site_label_2
_geom_angle_atom_site_label_3
_geom_angle
C2 C1 C5 106.9(4)
C2 C1 C10 126.9(5)
C5 C1 C10 126.2(5)
C2 C1 Rh2 72.7(3)
C5 C1 Rh2 80.3(3)
C10 C1 Rh2 115.3(3)
C3 C2 C1 108.4(5)
C3 C2 Rh2 73.3(3)
C1 C2 Rh2 69.5(3)
C3 C2 H2 125.8
C1 C2 H2 125.8
Rh2 C2 H2 123
C2 C3 C4 109.1(5)
C2 C3 Rh2 69.9(3)
C4 C3 Rh2 79.5(3)
C2 C3 H3 125.4
C4 C3 H3 125.4
Rh2 C3 H3 117
C9 C4 C3 133.9(5)
C9 C4 C5 119.2(5)
C3 C4 C5 106.9(5)
C9 C4 Rh2 129.6(4)
C3 C4 Rh2 65.5(3)
C5 C4 Rh2 71.2(3)
C6 C5 C4 118.9(5)
C6 C5 C1 133.5(5)
C4 C5 C1 107.6(4)
C6 C5 Rh2 129.0(4)
C4 C5 Rh2 74.1(3)
C1 C5 Rh2 63.1(3)
C7 C6 C5 119.8(5)
C7 C6 H6 120.1
C5 C6 H6 120.1
C6 C7 C8 121.6(5)
C6 C7 H7 119.2
C8 C7 H7 119.2
C9 C8 C7 120.2(5)
C9 C8 H8 119.9
C7 C8 H8 119.9
C8 C9 C4 120.2(5)
C8 C9 H9 119.9
C4 C9 H9 119.9
C1 C10 C11 111.3(4)
C1 C10 H10A 109.4
C11 C10 H10A 109.4
C1 C10 H10B 109.4
C11 C10 H10B 109.4
H10A C10 H10B 108
C12 C11 C10 114.3(4)
C12 C11 P2 118.1(4)
C10 C11 P2 105.6(3)
C12 C11 H11 106
C10 C11 H11 106
P2 C11 H11 106
C14 C12 C13 118.6(5)
C14 C12 C11 122.5(5)
C13 C12 C11 118.9(5)
C12 C13 C54 120.7(6)
C12 C13 H13 119.7
C54 C13 H13 119.7
C12 C14 C56 121.2(6)
C12 C14 H14 119.4
C56 C14 H14 119.4
C16 C15 C60 118.1(5)
C16 C15 P2 123.1(4)
C60 C15 P2 118.6(4)
C15 C16 C57 120.9(5)
C15 C16 H16 119.5
C57 C16 H16 119.5
C22 C17 C18 118.5(5)
C22 C17 P2 118.2(4)
C18 C17 P2 123.1(4)
C19 C18 C17 120.4(5)
C19 C18 H18 119.8
C17 C18 H18 119.8
C18 C19 C20 120.8(5)
C18 C19 H19 119.6
C20 C19 H19 119.6
C19 C20 C21 119.2(5)
C19 C20 H20 120.4
C21 C20 H20 120.4
C22 C21 C20 120.3(5)
C22 C21 H21 119.8
C20 C21 H21 119.8
C21 C22 C17 120.8(5)
C21 C22 H22 119.6
C17 C22 H22 119.6
O1 C23 Rh2 176.5(5)
C25 C24 C32 106.8(5)
C25 C24 C33 126.7(5)
C32 C24 C33 126.4(5)
C25 C24 Rh1 73.7(3)
C32 C24 Rh1 79.7(3)
C33 C24 Rh1 115.8(3)
C26 C25 C24 108.2(5)
C26 C25 Rh1 72.9(3)
C24 C25 Rh1 68.5(3)
C26 C25 H25 125.9
C24 C25 H25 125.9
Rh1 C25 H25 124.3
C25 C26 C27 108.8(5)
C25 C26 Rh1 70.8(3)
C27 C26 Rh1 79.1(3)
C25 C26 H26 125.6
C27 C26 H26 125.6
Rh1 C26 H26 116.4
C28 C27 C32 120.7(5)
C28 C27 C26 132.8(5)
C32 C27 C26 106.4(5)
C28 C27 Rh1 130.8(4)
C32 C27 Rh1 70.2(3)
C26 C27 Rh1 65.4(3)
C29 C28 C27 119.1(5)
C29 C28 H28 120.4
C27 C28 H28 120.4
C28 C29 C30 120.7(5)
C28 C29 H29 119.6
C30 C29 H29 119.6
C31 C30 C29 121.7(5)
C31 C30 H30 119.2
C29 C30 H30 119.2
C30 C31 C32 118.9(5)
C30 C31 H31 120.5
C32 C31 H31 120.5
C27 C32 C31 118.7(5)
C27 C32 C24 108.6(5)
C31 C32 C24 132.7(5)
C27 C32 Rh1 75.4(3)
C31 C32 Rh1 128.5(3)
C24 C32 Rh1 63.8(3)
C24 C33 C34 111.9(4)
C24 C33 H33A 109.2
C34 C33 H33A 109.2
C24 C33 H33B 109.2
C34 C33 H33B 109.2
H33A C33 H33B 107.9
C35 C34 C33 112.5(4)
C35 C34 P1 119.1(4)
C33 C34 P1 106.7(3)
C35 C34 H34 105.9
C33 C34 H34 105.9
P1 C34 H34 105.9
C53 C35 C36 117.8(5)
C53 C35 C34 120.2(5)
C36 C35 C34 121.8(5)
C35 C36 C37 120.4(6)
C35 C36 H36 119.8
C37 C36 H36 119.8
C51 C37 C36 120.5(6)
C51 C37 H37 119.7
C36 C37 H37 119.7
C42 C38 C39 118.1(5)
C42 C38 P1 123.5(4)
C39 C38 P1 118.3(4)
C50 C39 C38 120.7(5)
C50 C39 H39 119.6
C38 C39 H39 119.6
C41 C40 C50 119.7(5)
C41 C40 H40 120.2
C50 C40 H40 120.2
C40 C41 C42 120.7(6)
C40 C41 H41 119.7
C42 C41 H41 119.7
C41 C42 C38 120.8(5)
C41 C42 H42 119.6
C38 C42 H42 119.6
C44 C43 C49 118.6(5)
C44 C43 P1 118.4(4)
C49 C43 P1 122.8(4)
C45 C44 C43 121.1(5)
C45 C44 H44 119.5
C43 C44 H44 119.5
C44 C45 C46 119.8(5)
C44 C45 H45 120.1
C46 C45 H45 120.1
C47 C46 C45 119.6(5)
C47 C46 H46 120.2
C45 C46 H46 120.2
C46 C47 C49 121.2(6)
C46 C47 H47 119.4
C49 C47 H47 119.4
O2 C48 Rh1 178.3(5)
C47 C49 C43 119.7(5)
C47 C49 H49 120.2
C43 C49 H49 120.2
C40 C50 C39 120.0(5)
C40 C50 H50 120
C39 C50 H50 120
C37 C51 C52 119.8(6)
C37 C51 H51 120.1
C52 C51 H51 120.1
C51 C52 C53 119.7(6)
C51 C52 H52 120.2
C53 C52 H52 120.2
C35 C53 C52 121.8(5)
C35 C53 H53 119.1
C52 C53 H53 119.1
C55 C54 C13 120.4(7)
C55 C54 H54 119.8
C13 C54 H54 119.8
C54 C55 C56 120.1(6)
C54 C55 H55 119.9
C56 C55 H55 119.9
C55 C56 C14 118.9(7)
C55 C56 H56 120.5
C14 C56 H56 120.5
C58 C57 C16 121.1(6)
C58 C57 H57 119.4
C16 C57 H57 119.4
C57 C58 C59 119.0(5)
C57 C58 H58 120.5
C59 C58 H58 120.5
C60 C59 C58 120.1(5)
C60 C59 H59 119.9
C58 C59 H59 119.9
C59 C60 C15 120.6(5)
C59 C60 H60 119.7
C15 C60 H60 119.7
C43 P1 C38 104.0(2)
C43 P1 C34 104.5(2)
C38 P1 C34 106.1(2)
C43 P1 Rh1 115.11(17)
C38 P1 Rh1 122.32(17)
C34 P1 Rh1 103.14(16)
C15 P2 C17 104.5(2)
C15 P2 C11 106.0(2)
C17 P2 C11 104.5(2)
C15 P2 Rh2 121.94(17)
C17 P2 Rh2 115.28(18)
C11 P2 Rh2 103.08(16)
C48 Rh1 C24 173.8(2)
C48 Rh1 C25 136.2(2)
C24 Rh1 C25 37.9(2)
C48 Rh1 P1 100.76(16)
C24 Rh1 P1 84.51(14)
C25 Rh1 P1 109.50(15)
C48 Rh1 C26 111.9(2)
C24 Rh1 C26 62.26(19)
C25 Rh1 C26 36.23(19)
P1 Rh1 C26 144.85(14)
C48 Rh1 C32 143.5(2)
C24 Rh1 C32 36.55(18)
C25 Rh1 C32 59.80(19)
P1 Rh1 C32 101.03(14)
C26 Rh1 C32 59.3(2)
C48 Rh1 C27 116.5(2)
C24 Rh1 C27 60.25(18)
C25 Rh1 C27 58.99(19)
P1 Rh1 C27 135.29(13)
C26 Rh1 C27 35.44(19)
C32 Rh1 C27 34.40(18)
C23 Rh2 C1 172.3(2)
C23 Rh2 C2 135.1(2)
C1 Rh2 C2 37.79(19)
C23 Rh2 P2 98.06(17)
C1 Rh2 P2 84.38(14)
C2 Rh2 P2 109.92(15)
C23 Rh2 C3 113.6(2)
C1 Rh2 C3 62.43(19)
C2 Rh2 C3 36.76(19)
P2 Rh2 C3 145.43(15)
C23 Rh2 C5 148.5(2)
C1 Rh2 C5 36.60(19)
C2 Rh2 C5 59.85(18)
P2 Rh2 C5 100.20(13)
C3 Rh2 C5 59.15(18)
C23 Rh2 C4 120.6(2)
C1 Rh2 C4 60.58(19)
C2 Rh2 C4 59.27(18)
P2 Rh2 C4 134.66(13)
C3 Rh2 C4 35.02(18)
C5 Rh2 C4 34.68(18)

loop_
_geom_bond_atom_site_label_1
_geom_bond_atom_site_label_2
_geom_bond_distance
C1 C2 1.425(7)
C1 C5 1.457(7)
C1 C10 1.497(7)
C1 Rh2 2.179(5)
C2 C3 1.415(7)
C2 Rh2 2.221(5)
C2 H2 0.95
C3 C4 1.428(8)
C3 Rh2 2.265(5)
C3 H3 0.95
C4 C9 1.400(8)
C4 C5 1.448(8)
C4 Rh2 2.447(5)
C5 C6 1.411(8)
C5 Rh2 2.409(5)
C6 C7 1.360(8)
C6 H6 0.95
C7 C8 1.407(8)
C7 H7 0.95
C8 C9 1.376(8)
C8 H8 0.95
C9 H9 0.95
C10 C11 1.560(7)
C10 H10A 0.99
C10 H10B 0.99
C11 C12 1.514(7)
C11 P2 1.892(5)
C11 H11 1
C12 C14 1.367(8)
C12 C13 1.386(8)
C13 C54 1.391(9)
C13 H13 0.95
C14 C56 1.400(8)
C14 H14 0.95
C15 C16 1.377(8)
C15 C60 1.409(7)
C15 P2 1.821(5)
C16 C57 1.394(7)
C16 H16 0.95
C17 C22 1.399(7)
C17 C18 1.407(7)
C17 P2 1.822(5)
C18 C19 1.374(8)
C18 H18 0.95
C19 C20 1.392(9)
C19 H19 0.95
C20 C21 1.394(8)
C20 H20 0.95
C21 C22 1.378(7)
C21 H21 0.95
C22 H22 0.95
C23 O1 1.135(7)
C23 Rh2 1.849(5)
C24 C25 1.432(8)
C24 C32 1.441(7)
C24 C33 1.509(7)
C24 Rh1 2.171(5)
C25 C26 1.401(8)
C25 Rh1 2.240(5)
C25 H25 0.95
C26 C27 1.445(8)
C26 Rh1 2.267(5)
C26 H26 0.95
C27 C28 1.400(8)
C27 C32 1.429(8)
C27 Rh1 2.448(5)
C28 C29 1.379(8)
C28 H28 0.95
C29 C30 1.406(8)
C29 H29 0.95
C30 C31 1.372(8)
C30 H30 0.95
C31 C32 1.431(8)
C31 H31 0.95
C32 Rh1 2.381(5)
C33 C34 1.551(7)
C33 H33A 0.99
C33 H33B 0.99
C34 C35 1.517(7)
C34 P1 1.889(5)
C34 H34 1
C35 C53 1.378(8)
C35 C36 1.399(8)
C36 C37 1.401(8)
C36 H36 0.95
C37 C51 1.370(10)
C37 H37 0.95
C38 C42 1.389(8)
C38 C39 1.397(7)
C38 P1 1.825(5)
C39 C50 1.393(8)
C39 H39 0.95
C40 C41 1.377(8)
C40 C50 1.377(9)
C40 H40 0.95
C41 C42 1.382(8)
C41 H41 0.95
C42 H42 0.95
C43 C44 1.393(7)
C43 C49 1.406(7)
C43 P1 1.823(5)
C44 C45 1.383(7)
C44 H44 0.95
C45 C46 1.392(8)
C45 H45 0.95
C46 C47 1.378(9)
C46 H46 0.95
C47 C49 1.384(8)
C47 H47 0.95
C48 O2 1.147(7)
C48 Rh1 1.843(6)
C49 H49 0.95
C50 H50 0.95
C51 C52 1.381(9)
C51 H51 0.95
C52 C53 1.396(8)
C52 H52 0.95
C53 H53 0.95
C54 C55 1.353(11)
C54 H54 0.95
C55 C56 1.393(10)
C55 H55 0.95
C56 H56 0.95
C57 C58 1.360(8)
C57 H57 0.95
C58 C59 1.405(9)
C58 H58 0.95
C59 C60 1.382(8)
C59 H59 0.95
C60 H60 0.95
P1 Rh1 2.2406(13)
P2 Rh2 2.2319(13)

loop_
_geom_torsion_atom_site_label_1
_geom_torsion_atom_site_label_2
_geom_torsion_atom_site_label_3
_geom_torsion_atom_site_label_4
_geom_torsion
C5 C1 C2 C3 10.4(5)
C10 C1 C2 C3 -172.4(5)
Rh2 C1 C2 C3 -63.4(4)
C5 C1 C2 Rh2 73.8(3)
C10 C1 C2 Rh2 -109.0(5)
C1 C2 C3 C4 -9.6(6)
Rh2 C2 C3 C4 -70.6(4)
C1 C2 C3 Rh2 61.0(3)
C2 C3 C4 C9 -173.5(5)
Rh2 C3 C4 C9 122.3(6)
C2 C3 C4 C5 4.8(5)
Rh2 C3 C4 C5 -59.5(3)
C2 C3 C4 Rh2 64.3(3)
C9 C4 C5 C6 0.6(7)
C3 C4 C5 C6 -178.0(4)
Rh2 C4 C5 C6 126.1(4)
C9 C4 C5 C1 -179.8(4)
C3 C4 C5 C1 1.7(5)
Rh2 C4 C5 C1 -54.2(3)
C9 C4 C5 Rh2 -125.5(4)
C3 C4 C5 Rh2 55.9(3)
C2 C1 C5 C6 172.2(5)
C10 C1 C5 C6 -5.0(9)
Rh2 C1 C5 C6 -119.4(6)
C2 C1 C5 C4 -7.4(5)
C10 C1 C5 C4 175.4(4)
Rh2 C1 C5 C4 61.1(3)
C2 C1 C5 Rh2 -68.5(3)
C10 C1 C5 Rh2 114.3(5)
C4 C5 C6 C7 2.5(7)
C1 C5 C6 C7 -177.0(5)
Rh2 C5 C6 C7 95.0(6)
C5 C6 C7 C8 -2.5(8)
C6 C7 C8 C9 -0.8(8)
C7 C8 C9 C4 3.9(8)
C3 C4 C9 C8 174.3(5)
C5 C4 C9 C8 -3.8(7)
Rh2 C4 C9 C8 -92.9(6)
C2 C1 C10 C11 125.2(5)
C5 C1 C10 C11 -58.1(6)
Rh2 C1 C10 C11 38.5(5)
C1 C10 C11 C12 179.2(5)
C1 C10 C11 P2 -49.2(5)
C10 C11 C12 C14 56.7(7)
P2 C11 C12 C14 -68.5(6)
C10 C11 C12 C13 -121.3(6)
P2 C11 C12 C13 113.5(5)
C14 C12 C13 C54 1.3(9)
C11 C12 C13 C54 179.3(6)
C13 C12 C14 C56 -3.1(8)
C11 C12 C14 C56 178.9(5)
C60 C15 C16 C57 -1.3(8)
P2 C15 C16 C57 -176.0(5)
C22 C17 C18 C19 0.2(8)
P2 C17 C18 C19 174.0(5)
C17 C18 C19 C20 -1.4(9)
C18 C19 C20 C21 0.5(9)
C19 C20 C21 C22 1.8(9)
C20 C21 C22 C17 -3.1(9)
C18 C17 C22 C21 2.1(8)
P2 C17 C22 C21 -172.0(4)
C32 C24 C25 C26 11.0(6)
C33 C24 C25 C26 -172.8(5)
Rh1 C24 C25 C26 -62.5(4)
C32 C24 C25 Rh1 73.5(3)
C33 C24 C25 Rh1 -110.3(5)
C24 C25 C26 C27 -11.1(6)
Rh1 C25 C26 C27 -70.8(3)
C24 C25 C26 Rh1 59.7(3)
C25 C26 C27 C28 -171.0(5)
Rh1 C26 C27 C28 123.7(6)
C25 C26 C27 C32 6.7(6)
Rh1 C26 C27 C32 -58.5(3)
C25 C26 C27 Rh1 65.3(3)
C32 C27 C28 C29 -2.8(7)
C26 C27 C28 C29 174.7(5)
Rh1 C27 C28 C29 -92.4(6)
C27 C28 C29 C30 3.9(8)
C28 C29 C30 C31 -2.1(8)
C29 C30 C31 C32 -0.9(8)
C28 C27 C32 C31 -0.2(7)
C26 C27 C32 C31 -178.3(4)
Rh1 C27 C32 C31 126.2(4)
C28 C27 C32 C24 178.3(4)
C26 C27 C32 C24 0.2(5)
Rh1 C27 C32 C24 -55.3(3)
C28 C27 C32 Rh1 -126.4(5)
C26 C27 C32 Rh1 55.5(3)
C30 C31 C32 C27 2.0(7)
C30 C31 C32 C24 -176.0(5)
C30 C31 C32 Rh1 95.9(6)
C25 C24 C32 C27 -6.8(5)
C33 C24 C32 C27 177.0(5)
Rh1 C24 C32 C27 62.5(4)
C25 C24 C32 C31 171.3(5)
C33 C24 C32 C31 -4.8(9)
Rh1 C24 C32 C31 -119.4(6)
C25 C24 C32 Rh1 -69.3(3)
C33 C24 C32 Rh1 114.5(5)
C25 C24 C33 C34 124.0(5)
C32 C24 C33 C34 -60.6(7)
Rh1 C24 C33 C34 35.7(6)
C24 C33 C34 C35 -178.9(5)
C24 C33 C34 P1 -46.5(5)
C33 C34 C35 C53 -117.7(6)
P1 C34 C35 C53 116.5(5)
C33 C34 C35 C36 57.3(7)
P1 C34 C35 C36 -68.6(6)
C53 C35 C36 C37 -1.3(8)
C34 C35 C36 C37 -176.3(5)
C35 C36 C37 C51 1.4(9)
C42 C38 C39 C50 0.6(8)
P1 C38 C39 C50 177.1(5)
C50 C40 C41 C42 -0.3(10)
C40 C41 C42 C38 0.7(10)
C39 C38 C42 C41 -0.8(9)
P1 C38 C42 C41 -177.2(5)
C49 C43 C44 C45 2.7(8)
P1 C43 C44 C45 -172.6(4)
C43 C44 C45 C46 -2.8(9)
C44 C45 C46 C47 0.1(10)
C45 C46 C47 C49 2.6(11)
C46 C47 C49 C43 -2.7(10)
C44 C43 C49 C47 0.1(9)
P1 C43 C49 C47 175.1(5)
C41 C40 C50 C39 0.0(10)
C38 C39 C50 C40 -0.1(9)
C36 C37 C51 C52 -0.7(10)
C37 C51 C52 C53 -0.3(10)
C36 C35 C53 C52 0.4(8)
C34 C35 C53 C52 175.5(5)
C51 C52 C53 C35 0.4(9)
C12 C13 C54 C55 1.1(11)
C13 C54 C55 C56 -1.6(12)
C54 C55 C56 C14 -0.2(11)
C12 C14 C56 C55 2.6(10)
C15 C16 C57 C58 -0.1(9)
C16 C57 C58 C59 1.4(9)
C57 C58 C59 C60 -1.2(9)
C58 C59 C60 C15 -0.2(9)
C16 C15 C60 C59 1.5(8)
P2 C15 C60 C59 176.4(5)
C44 C43 P1 C38 -165.3(4)
C49 C43 P1 C38 19.7(5)
C44 C43 P1 C34 83.6(5)
C49 C43 P1 C34 -91.4(5)
C44 C43 P1 Rh1 -28.7(5)
C49 C43 P1 Rh1 156.3(4)
C42 C38 P1 C43 -127.5(5)
C39 C38 P1 C43 56.2(5)
C42 C38 P1 C34 -17.6(5)
C39 C38 P1 C34 166.1(4)
C42 C38 P1 Rh1 100.0(5)
C39 C38 P1 Rh1 -76.3(4)
C35 C34 P1 C43 44.4(5)
C33 C34 P1 C43 -84.2(4)
C35 C34 P1 C38 -65.2(5)
C33 C34 P1 C38 166.2(3)
C35 C34 P1 Rh1 165.1(4)
C33 C34 P1 Rh1 36.5(4)
C16 C15 P2 C17 -132.2(5)
C60 C15 P2 C17 53.0(5)
C16 C15 P2 C11 -22.2(5)
C60 C15 P2 C11 163.1(4)
C16 C15 P2 Rh2 94.9(5)
C60 C15 P2 Rh2 -79.8(4)
C22 C17 P2 C15 -165.4(4)
C18 C17 P2 C15 20.8(5)
C22 C17 P2 C11 83.5(5)
C18 C17 P2 C11 -90.3(5)
C22 C17 P2 Rh2 -28.9(5)
C18 C17 P2 Rh2 157.3(4)
C12 C11 P2 C15 -63.5(5)
C10 C11 P2 C15 167.1(3)
C12 C11 P2 C17 46.5(5)
C10 C11 P2 C17 -82.9(4)
C12 C11 P2 Rh2 167.3(4)
C10 C11 P2 Rh2 37.9(3)
C32 C24 Rh1 C25 -111.0(4)
C33 C24 Rh1 C25 123.4(5)
C25 C24 Rh1 P1 -132.1(3)
C32 C24 Rh1 P1 116.9(3)
C33 C24 Rh1 P1 -8.7(4)
C25 C24 Rh1 C26 36.1(3)
C32 C24 Rh1 C26 -75.0(3)
C33 C24 Rh1 C26 159.4(5)
C25 C24 Rh1 C32 111.0(4)
C33 C24 Rh1 C32 -125.6(5)
C25 C24 Rh1 C27 76.6(3)
C32 C24 Rh1 C27 -34.4(3)
C33 C24 Rh1 C27 -160.0(5)
C26 C25 Rh1 C48 -59.2(5)
C24 C25 Rh1 C48 -177.4(3)
C26 C25 Rh1 C24 118.2(5)
C26 C25 Rh1 P1 169.8(3)
C24 C25 Rh1 P1 51.6(3)
C24 C25 Rh1 C26 -118.2(5)
C26 C25 Rh1 C32 78.2(4)
C24 C25 Rh1 C32 -40.0(3)
C26 C25 Rh1 C27 38.0(3)
C24 C25 Rh1 C27 -80.2(3)
C43 P1 Rh1 C48 -78.4(3)
C38 P1 Rh1 C48 49.4(3)
C34 P1 Rh1 C48 168.5(2)
C43 P1 Rh1 C24 98.3(2)
C38 P1 Rh1 C24 -133.8(3)
C34 P1 Rh1 C24 -14.8(2)
C43 P1 Rh1 C25 69.4(2)
C38 P1 Rh1 C25 -162.7(3)
C34 P1 Rh1 C25 -43.7(2)
C43 P1 Rh1 C26 79.9(3)
C38 P1 Rh1 C26 -152.3(3)
C34 P1 Rh1 C26 -33.2(3)
C43 P1 Rh1 C32 131.1(2)
C38 P1 Rh1 C32 -101.1(2)
C34 P1 Rh1 C32 18.0(2)
C43 P1 Rh1 C27 134.7(3)
C38 P1 Rh1 C27 -97.5(3)
C34 P1 Rh1 C27 21.5(3)
C25 C26 Rh1 C48 140.1(4)
C27 C26 Rh1 C48 -105.4(4)
C25 C26 Rh1 C24 -37.7(3)
C27 C26 Rh1 C24 76.8(3)
C27 C26 Rh1 C25 114.5(5)
C25 C26 Rh1 P1 -16.8(5)
C27 C26 Rh1 P1 97.7(3)
C25 C26 Rh1 C32 -79.7(4)
C27 C26 Rh1 C32 34.8(3)
C25 C26 Rh1 C27 -114.5(5)
C27 C32 Rh1 C48 49.9(5)
C31 C32 Rh1 C48 -65.3(6)
C24 C32 Rh1 C48 169.6(4)
C27 C32 Rh1 C24 -119.7(4)
C31 C32 Rh1 C24 125.1(6)
C27 C32 Rh1 C25 -78.2(3)
C31 C32 Rh1 C25 166.6(6)
C24 C32 Rh1 C25 41.5(3)
C27 C32 Rh1 P1 175.6(3)
C31 C32 Rh1 P1 60.3(5)
C24 C32 Rh1 P1 -64.8(3)
C27 C32 Rh1 C26 -35.9(3)
C31 C32 Rh1 C26 -151.2(6)
C24 C32 Rh1 C26 83.8(3)
C31 C32 Rh1 C27 -115.3(6)
C24 C32 Rh1 C27 119.7(4)
C28 C27 Rh1 C48 -35.4(6)
C32 C27 Rh1 C48 -149.4(3)
C26 C27 Rh1 C48 91.0(4)
C28 C27 Rh1 C24 150.6(6)
C32 C27 Rh1 C24 36.6(3)
C26 C27 Rh1 C24 -83.0(3)
C28 C27 Rh1 C25 -165.2(6)
C32 C27 Rh1 C25 80.7(3)
C26 C27 Rh1 C25 -38.9(3)
C28 C27 Rh1 P1 107.9(5)
C32 C27 Rh1 P1 -6.2(4)
C26 C27 Rh1 P1 -125.8(3)
C28 C27 Rh1 C26 -126.4(7)
C32 C27 Rh1 C26 119.6(4)
C28 C27 Rh1 C32 114.0(6)
C26 C27 Rh1 C32 -119.6(4)
C5 C1 Rh2 C2 -111.2(4)
C10 C1 Rh2 C2 123.2(5)
C2 C1 Rh2 P2 -133.3(3)
C5 C1 Rh2 P2 115.5(3)
C10 C1 Rh2 P2 -10.1(4)
C2 C1 Rh2 C3 36.7(3)
C5 C1 Rh2 C3 -74.5(3)
C10 C1 Rh2 C3 159.9(5)
C2 C1 Rh2 C5 111.2(4)
C10 C1 Rh2 C5 -125.6(5)
C2 C1 Rh2 C4 76.7(3)
C5 C1 Rh2 C4 -34.5(3)
C10 C1 Rh2 C4 -160.1(5)
C3 C2 Rh2 C23 -66.8(4)
C1 C2 Rh2 C23 175.5(3)
C3 C2 Rh2 C1 117.7(5)
C3 C2 Rh2 P2 168.1(3)
C1 C2 Rh2 P2 50.4(3)
C1 C2 Rh2 C3 -117.7(5)
C3 C2 Rh2 C5 77.7(3)
C1 C2 Rh2 C5 -40.0(3)
C3 C2 Rh2 C4 37.2(3)
C1 C2 Rh2 C4 -80.4(3)
C15 P2 Rh2 C23 53.8(3)
C17 P2 Rh2 C23 -74.5(3)
C11 P2 Rh2 C23 172.3(2)
C15 P2 Rh2 C1 -133.6(3)
C17 P2 Rh2 C1 98.1(2)
C11 P2 Rh2 C1 -15.1(2)
C15 P2 Rh2 C2 -162.0(3)
C17 P2 Rh2 C2 69.8(2)
C11 P2 Rh2 C2 -43.4(2)
C15 P2 Rh2 C3 -149.4(3)
C17 P2 Rh2 C3 82.3(3)
C11 P2 Rh2 C3 -30.8(3)
C15 P2 Rh2 C5 -100.5(2)
C17 P2 Rh2 C5 131.2(2)
C11 P2 Rh2 C5 18.1(2)
C15 P2 Rh2 C4 -95.9(3)
C17 P2 Rh2 C4 135.8(3)
C11 P2 Rh2 C4 22.6(3)
C2 C3 Rh2 C23 134.9(3)
C4 C3 Rh2 C23 -110.1(4)
C2 C3 Rh2 C1 -37.7(3)
C4 C3 Rh2 C1 77.3(3)
C4 C3 Rh2 C2 115.0(5)
C2 C3 Rh2 P2 -20.0(5)
C4 C3 Rh2 P2 95.0(3)
C2 C3 Rh2 C5 -79.8(3)
C4 C3 Rh2 C5 35.2(3)
C2 C3 Rh2 C4 -115.0(5)
C6 C5 Rh2 C23 -64.7(7)
C4 C5 Rh2 C23 49.8(5)
C1 C5 Rh2 C23 169.6(4)
C6 C5 Rh2 C1 125.6(6)
C4 C5 Rh2 C1 -119.9(4)
C6 C5 Rh2 C2 167.0(6)
C4 C5 Rh2 C2 -78.5(3)
C1 C5 Rh2 C2 41.3(3)
C6 C5 Rh2 P2 59.8(5)
C4 C5 Rh2 P2 174.3(3)
C1 C5 Rh2 P2 -65.9(3)
C6 C5 Rh2 C3 -150.1(6)
C4 C5 Rh2 C3 -35.6(3)
C1 C5 Rh2 C3 84.3(3)
C6 C5 Rh2 C4 -114.5(6)
C1 C5 Rh2 C4 119.9(4)
C9 C4 Rh2 C23 -39.6(6)
C3 C4 Rh2 C23 88.1(4)
C5 C4 Rh2 C23 -152.4(3)
C9 C4 Rh2 C1 149.2(6)
C3 C4 Rh2 C1 -83.0(3)
C5 C4 Rh2 C1 36.4(3)
C9 C4 Rh2 C2 -166.8(6)
C3 C4 Rh2 C2 -39.1(3)
C5 C4 Rh2 C2 80.4(3)
C9 C4 Rh2 P2 104.9(5)
C3 C4 Rh2 P2 -127.4(3)
C5 C4 Rh2 P2 -7.9(4)
C9 C4 Rh2 C3 -127.7(7)
C5 C4 Rh2 C3 119.5(5)
C9 C4 Rh2 C5 112.8(6)
C3 C4 Rh2 C5 -119.5(5)
Rh1 P1 C34 C35 165.1(4)
P1 C34 C33 H33A 74.6
P1 C34 C33 H33B -167.6
